data_4319814
loop_
_publ_author_name
'En-Qing Gao'
'Jin-Kui Tang'
'Dai-Zheng Liao'
'Zong-Hui Jiang'
'Shi-Ping Yan'
'Geng-Lin Wang'

_publ_contact_author
;
 Dai-Zheng Liao
 Department of Chemistry, Nankai University, Tianjin 300071,China
;
_publ_contact_author_email ' coord@sun.nankai.edu.cn '
_publ_section_title
;
 Oxamato-Bridged Trinuclear NiIICuIINiII Complexes with Irregular Spin
 State Structures and a Binuclear NiIICuII Complex with an Unusual
 Supramolecular Structure: Crystal Structure and Magnetic Properties
;
_journal_name_full 'Inorganic Chemistry'
_journal_page_first 3134
_journal_page_last 3140
_journal_paper_doi 10.1021/ic001023h
_journal_volume 40
_journal_year 2001
_chemical_formula_sum 'C27 H44 Cu N6 Ni O7'
_chemical_formula_weight 686.93
_chemical_name_systematic
; 
 ? 
;
_space_group_IT_number 14
_symmetry_cell_setting monoclinic
_symmetry_space_group_name_Hall '-P 2yn'
_symmetry_space_group_name_H-M 'P 1 21/n 1'
_atom_sites_solution_hydrogens geom
_atom_sites_solution_primary direct
_atom_sites_solution_secondary difmap
_audit_creation_method SHELXL-97
_cell_angle_alpha 90.00
_cell_angle_beta 90.622(7)
_cell_angle_gamma 90.00
_cell_formula_units_Z 4
_cell_length_a 12.159(4)
_cell_length_b 15.210(5)
_cell_length_c 17.271(6)
_cell_measurement_reflns_used 4873
_cell_measurement_temperature 293(2)
_cell_measurement_theta_max 26.21
_cell_measurement_theta_min 2.36
_cell_volume 3193.9(19)
_computing_cell_refinement SAINT
_computing_data_collection SMART
_computing_data_reduction SAINT
_computing_molecular_graphics SHELXTL
_computing_publication_material SHELXTL
_computing_structure_refinement 'SHELXL-97 (Sheldrick, 1997)'
_computing_structure_solution 'SHELXS-97 (Sheldrick, 1990)'
_diffrn_ambient_temperature 293(2)
_diffrn_measured_fraction_theta_full 1.000
_diffrn_measured_fraction_theta_max 1.000
_diffrn_measurement_device_type 'ccd area detector'
_diffrn_measurement_method \w
_diffrn_radiation_monochromator graphite
_diffrn_radiation_source 'fine-focus sealed tube'
_diffrn_radiation_type MoK\a
_diffrn_radiation_wavelength 0.71073
_diffrn_reflns_av_R_equivalents 0.0568
_diffrn_reflns_av_sigmaI/netI 0.0595
_diffrn_reflns_limit_h_max 14
_diffrn_reflns_limit_h_min -14
_diffrn_reflns_limit_k_max 18
_diffrn_reflns_limit_k_min -12
_diffrn_reflns_limit_l_max 19
_diffrn_reflns_limit_l_min -20
_diffrn_reflns_number 12950
_diffrn_reflns_theta_full 25.02
_diffrn_reflns_theta_max 25.02
_diffrn_reflns_theta_min 1.78
_diffrn_standards_decay_% 4.75
_exptl_absorpt_coefficient_mu 1.307
_exptl_absorpt_correction_T_max 0.8281
_exptl_absorpt_correction_T_min 0.6577
_exptl_absorpt_correction_type sadabs
_exptl_crystal_colour blue
_exptl_crystal_density_diffrn 1.429
_exptl_crystal_density_method 'not measured'
_exptl_crystal_F_000 1444
_exptl_crystal_size_max 0.35
_exptl_crystal_size_mid 0.30
_exptl_crystal_size_min 0.15
_refine_diff_density_max 0.971
_refine_diff_density_min -0.569
_refine_diff_density_rms 0.095
_refine_ls_extinction_method none
_refine_ls_goodness_of_fit_ref 1.030
_refine_ls_hydrogen_treatment refinement
_refine_ls_matrix_type full
_refine_ls_number_parameters 379
_refine_ls_number_reflns 5632
_refine_ls_number_restraints 1
_refine_ls_restrained_S_all 1.043
_refine_ls_R_factor_all 0.0832
_refine_ls_R_factor_gt 0.0508
_refine_ls_shift/su_max 0.001
_refine_ls_shift/su_mean 0.000
_refine_ls_structure_factor_coef Fsqd
_refine_ls_weighting_details 'calc w=1/[\s^2^(Fo^2^)+(0.0856P)^2^+0.0000P] where P=(Fo^2^+2Fc^2^)/3'
_refine_ls_weighting_scheme calc
_refine_ls_wR_factor_gt 0.1287
_refine_ls_wR_factor_ref 0.1502
_reflns_number_gt 3852
_reflns_number_total 5632
_reflns_threshold_expression >2sigma(I)
_cod_data_source_file ic001023h_1.cif
_cod_data_source_block 5
_cod_original_cell_volume 3193.8(19)
_cod_database_code 4319814

loop_
_symmetry_equiv_pos_as_xyz
'x, y, z'
'-x+1/2, y+1/2, -z+1/2'
'-x, -y, -z'
'x-1/2, -y-1/2, z-1/2'

loop_
_atom_site_label
_atom_site_type_symbol
_atom_site_fract_x
_atom_site_fract_y
_atom_site_fract_z
_atom_site_U_iso_or_equiv
_atom_site_adp_type
_atom_site_occupancy
_atom_site_symmetry_multiplicity
_atom_site_calc_flag
_atom_site_refinement_flags
_atom_site_disorder_assembly
_atom_site_disorder_group
Cu1 Cu 0.03046(5) 0.39043(3) 1.13753(3) 0.0373(2) Uani 1 1 d . . .
Ni1 Ni 0.22961(5) 0.18791(3) 0.92997(3) 0.03156(19) Uani 1 1 d . . .
O1 O 0.0398(3) 0.26257(18) 1.11420(17) 0.0380(7) Uani 1 1 d . . .
O4 O -0.0479(3) 0.4048(2) 1.23422(19) 0.0502(9) Uani 1 1 d . . .
N1 N 0.1096(3) 0.4028(2) 1.0438(2) 0.0324(8) Uani 1 1 d . . .
N2 N 0.0493(3) 0.5142(2) 1.14301(19) 0.0374(9) Uani 1 1 d . . .
O2 O 0.1195(3) 0.17678(18) 1.02597(17) 0.0365(7) Uani 1 1 d . . .
O3 O 0.1856(3) 0.31826(18) 0.94620(16) 0.0360(7) Uani 1 1 d . . .
N3 N 0.1144(3) 0.1836(2) 0.8355(2) 0.0393(9) Uani 1 1 d . . .
H3A H 0.0738 0.2337 0.8395 0.047 Uiso 1 1 calc R . .
N4 N 0.2466(3) 0.0515(2) 0.92674(19) 0.0340(8) Uani 1 1 d . . .
H4A H 0.2940 0.0388 0.8879 0.041 Uiso 1 1 calc R . .
N5 N 0.3617(3) 0.1822(2) 1.0147(2) 0.0350(9) Uani 1 1 d . . .
H5A H 0.3289 0.1879 1.0616 0.042 Uiso 1 1 calc R . .
N6 N 0.3423(3) 0.2274(2) 0.8451(2) 0.0396(9) Uani 1 1 d . . .
H6A H 0.3787 0.1788 0.8283 0.048 Uiso 1 1 calc R . .
O5 O -0.0907(4) 0.5106(2) 1.3166(2) 0.0814(14) Uani 1 1 d . . .
O6 O 0.0047(3) 0.6341(2) 1.21925(19) 0.0527(9) Uani 1 1 d . . .
C1 C 0.0938(4) 0.2494(3) 1.0529(2) 0.0305(10) Uani 1 1 d . . .
C2 C 0.1339(4) 0.3303(3) 1.0075(2) 0.0310(10) Uani 1 1 d . . .
C3 C -0.0502(5) 0.4861(3) 1.2569(3) 0.0500(13) Uani 1 1 d . . .
C4 C 0.0052(4) 0.5544(3) 1.2028(3) 0.0394(11) Uani 1 1 d . . .
C5 C 0.1366(4) 0.4897(3) 1.0238(2) 0.0326(10) Uani 1 1 d . . .
C6 C 0.1043(4) 0.5515(3) 1.0806(2) 0.0351(10) Uani 1 1 d . . .
C7 C 0.1290(4) 0.6393(3) 1.0689(3) 0.0453(12) Uani 1 1 d . . .
H7A H 0.1094 0.6807 1.1058 0.054 Uiso 1 1 calc R . .
C8 C 0.1825(4) 0.6660(3) 1.0029(3) 0.0488(13) Uani 1 1 d . . .
H8A H 0.1996 0.7251 0.9962 0.059 Uiso 1 1 calc R . .
C9 C 0.2111(4) 0.6057(3) 0.9465(3) 0.0453(12) Uani 1 1 d . . .
H9A H 0.2452 0.6247 0.9015 0.054 Uiso 1 1 calc R . .
C10 C 0.1889(4) 0.5168(3) 0.9570(3) 0.0409(11) Uani 1 1 d . . .
H10A H 0.2089 0.4760 0.9196 0.049 Uiso 1 1 calc R . .
C11 C 0.0319(5) 0.1101(3) 0.8279(3) 0.0452(12) Uani 1 1 d . . .
C12 C 0.0915(5) 0.0209(3) 0.8372(3) 0.0481(13) Uani 1 1 d . . .
H12A H 0.0384 -0.0249 0.8257 0.058 Uiso 1 1 calc R . .
H12B H 0.1473 0.0179 0.7975 0.058 Uiso 1 1 calc R . .
C13 C 0.1464(4) -0.0020(3) 0.9135(2) 0.0374(11) Uani 1 1 d . . .
H13A H 0.0946 0.0111 0.9550 0.045 Uiso 1 1 calc R . .
C14 C 0.3030(4) 0.0302(3) 1.0001(3) 0.0419(12) Uani 1 1 d . . .
H14A H 0.3277 -0.0304 0.9992 0.050 Uiso 1 1 calc R . .
H14B H 0.2525 0.0370 1.0427 0.050 Uiso 1 1 calc R . .
C15 C 0.4001(4) 0.0905(3) 1.0113(3) 0.0461(12) Uani 1 1 d . . .
H15A H 0.4387 0.0755 1.0590 0.055 Uiso 1 1 calc R . .
H15B H 0.4507 0.0835 0.9687 0.055 Uiso 1 1 calc R . .
C16 C 0.4542(4) 0.2475(3) 1.0150(3) 0.0424(12) Uani 1 1 d . . .
C17 C 0.4987(4) 0.2571(3) 0.9332(3) 0.0533(14) Uani 1 1 d . . .
H17A H 0.5634 0.2943 0.9363 0.064 Uiso 1 1 calc R . .
H17B H 0.5232 0.1995 0.9166 0.064 Uiso 1 1 calc R . .
C18 C 0.4249(5) 0.2937(3) 0.8698(3) 0.0509(14) Uani 1 1 d . . .
H18A H 0.3855 0.3444 0.8909 0.061 Uiso 1 1 calc R . .
C19 C 0.2723(5) 0.2598(3) 0.7814(3) 0.0494(13) Uani 1 1 d . . .
H19A H 0.3159 0.2672 0.7351 0.059 Uiso 1 1 calc R . .
H19B H 0.2415 0.3165 0.7950 0.059 Uiso 1 1 calc R . .
C20 C 0.1816(5) 0.1953(3) 0.7662(3) 0.0523(14) Uani 1 1 d . . .
H20A H 0.1357 0.2162 0.7238 0.063 Uiso 1 1 calc R . .
H20B H 0.2128 0.1392 0.7512 0.063 Uiso 1 1 calc R . .
C21 C -0.0272(6) 0.1104(4) 0.7495(3) 0.0671(17) Uani 1 1 d . . .
H21A H -0.0651 0.1652 0.7426 0.101 Uiso 1 1 calc R . .
H21B H -0.0792 0.0629 0.7475 0.101 Uiso 1 1 calc R . .
H21C H 0.0256 0.1032 0.7091 0.101 Uiso 1 1 calc R . .
C22 C -0.0533(5) 0.1214(3) 0.8905(3) 0.0537(14) Uani 1 1 d . . .
H22A H -0.0892 0.1772 0.8843 0.081 Uiso 1 1 calc R . .
H22B H -0.0179 0.1191 0.9404 0.081 Uiso 1 1 calc R . .
H22C H -0.1068 0.0751 0.8866 0.081 Uiso 1 1 calc R . .
C23 C 0.1704(5) -0.1012(3) 0.9150(3) 0.0518(14) Uani 1 1 d . . .
H23A H 0.2037 -0.1167 0.9638 0.078 Uiso 1 1 calc R . .
H23B H 0.2195 -0.1158 0.8739 0.078 Uiso 1 1 calc R . .
H23C H 0.1029 -0.1332 0.9084 0.078 Uiso 1 1 calc R . .
C24 C 0.4095(5) 0.3343(3) 1.0453(3) 0.0525(14) Uani 1 1 d . . .
H24A H 0.3824 0.3261 1.0968 0.079 Uiso 1 1 calc R . .
H24B H 0.3507 0.3541 1.0121 0.079 Uiso 1 1 calc R . .
H24C H 0.4672 0.3774 1.0461 0.079 Uiso 1 1 calc R . .
C25 C 0.5474(5) 0.2181(4) 1.0690(3) 0.0578(14) Uani 1 1 d . . .
H25A H 0.5205 0.2133 1.1208 0.087 Uiso 1 1 calc R . .
H25B H 0.6058 0.2606 1.0677 0.087 Uiso 1 1 calc R . .
H25C H 0.5747 0.1621 1.0523 0.087 Uiso 1 1 calc R . .
C26 C 0.4950(6) 0.3259(5) 0.8027(4) 0.086(2) Uani 1 1 d . . .
H26A H 0.4482 0.3503 0.7631 0.129 Uiso 1 1 calc R . .
H26B H 0.5358 0.2775 0.7818 0.129 Uiso 1 1 calc R . .
H26C H 0.5452 0.3702 0.8210 0.129 Uiso 1 1 calc R . .
O7 O 0.1807(5) 0.6735(4) 1.3129(3) 0.124(2) Uani 1 1 d D . .
C27 C 0.2638(8) 0.6093(7) 1.2868(6) 0.148(4) Uani 1 1 d D . .

loop_
_atom_site_aniso_label
_atom_site_aniso_U_11
_atom_site_aniso_U_22
_atom_site_aniso_U_33
_atom_site_aniso_U_23
_atom_site_aniso_U_13
_atom_site_aniso_U_12
Cu1 0.0600(4) 0.0212(3) 0.0309(3) -0.0016(2) 0.0158(3) -0.0040(2)
Ni1 0.0551(4) 0.0179(3) 0.0218(3) -0.0007(2) 0.0046(2) 0.0007(2)
O1 0.058(2) 0.0242(16) 0.0324(16) 0.0015(12) 0.0158(15) -0.0028(14)
O4 0.079(3) 0.0326(18) 0.0391(18) -0.0007(14) 0.0269(18) -0.0062(17)
N1 0.052(2) 0.0164(17) 0.0287(19) -0.0005(14) 0.0080(17) -0.0032(16)
N2 0.056(3) 0.0239(19) 0.032(2) -0.0026(15) 0.0171(18) 0.0010(17)
O2 0.057(2) 0.0184(15) 0.0338(16) -0.0035(12) 0.0053(15) -0.0005(13)
O3 0.058(2) 0.0243(15) 0.0261(15) -0.0019(12) 0.0116(14) 0.0005(14)
N3 0.063(3) 0.027(2) 0.0280(19) -0.0011(15) -0.0027(18) 0.0029(18)
N4 0.049(2) 0.0236(18) 0.0299(19) -0.0003(15) 0.0050(17) 0.0006(16)
N5 0.050(2) 0.0242(19) 0.0307(19) -0.0012(14) 0.0005(17) -0.0037(17)
N6 0.068(3) 0.0230(19) 0.0285(19) 0.0001(15) 0.0107(18) 0.0036(18)
O5 0.133(4) 0.055(2) 0.057(2) -0.0165(19) 0.056(3) -0.013(2)
O6 0.081(3) 0.0264(18) 0.051(2) -0.0114(15) 0.0166(19) 0.0019(17)
C1 0.045(3) 0.021(2) 0.025(2) 0.0009(17) -0.0054(19) -0.0018(19)
C2 0.045(3) 0.021(2) 0.027(2) 0.0010(17) -0.001(2) 0.0005(19)
C3 0.073(4) 0.039(3) 0.038(3) -0.001(2) 0.019(3) -0.004(3)
C4 0.053(3) 0.030(2) 0.035(2) -0.0024(19) 0.007(2) 0.000(2)
C5 0.050(3) 0.016(2) 0.032(2) -0.0012(17) 0.007(2) -0.0034(19)
C6 0.044(3) 0.026(2) 0.036(2) 0.0015(18) 0.008(2) 0.000(2)
C7 0.067(3) 0.020(2) 0.049(3) -0.005(2) 0.011(3) 0.001(2)
C8 0.070(4) 0.021(2) 0.056(3) 0.006(2) 0.010(3) -0.007(2)
C9 0.055(3) 0.036(3) 0.044(3) 0.011(2) 0.013(2) -0.006(2)
C10 0.059(3) 0.028(2) 0.036(2) 0.0008(19) 0.012(2) -0.007(2)
C11 0.067(3) 0.032(3) 0.037(3) -0.004(2) -0.010(2) -0.006(2)
C12 0.075(4) 0.028(2) 0.041(3) -0.013(2) -0.009(3) -0.002(2)
C13 0.056(3) 0.022(2) 0.034(2) -0.0059(18) 0.006(2) -0.001(2)
C14 0.065(3) 0.020(2) 0.041(3) 0.0033(19) 0.000(2) 0.004(2)
C15 0.055(3) 0.029(2) 0.054(3) 0.001(2) -0.009(3) 0.005(2)
C16 0.053(3) 0.032(3) 0.042(3) -0.004(2) 0.001(2) -0.011(2)
C17 0.060(3) 0.048(3) 0.052(3) -0.003(2) 0.006(3) -0.014(3)
C18 0.082(4) 0.033(3) 0.038(3) -0.002(2) 0.013(3) -0.012(3)
C19 0.078(4) 0.041(3) 0.029(2) 0.010(2) 0.009(2) 0.007(3)
C20 0.081(4) 0.053(3) 0.023(2) 0.004(2) -0.002(2) 0.007(3)
C21 0.097(5) 0.049(3) 0.055(3) -0.001(3) -0.029(3) -0.007(3)
C22 0.058(3) 0.038(3) 0.065(3) -0.005(2) -0.002(3) 0.003(2)
C23 0.065(4) 0.024(2) 0.066(4) -0.003(2) -0.001(3) -0.003(2)
C24 0.074(4) 0.033(3) 0.050(3) -0.010(2) -0.005(3) -0.010(3)
C25 0.055(3) 0.056(3) 0.063(4) -0.002(3) -0.008(3) -0.010(3)
C26 0.121(6) 0.081(5) 0.058(4) 0.009(3) 0.022(4) -0.051(4)
O7 0.143(5) 0.146(5) 0.083(4) -0.046(3) -0.017(4) 0.024(4)
C27 0.103(7) 0.234(13) 0.107(7) -0.052(7) 0.005(6) 0.030(7)

loop_
_atom_type_symbol
_atom_type_description
_atom_type_scat_dispersion_real
_atom_type_scat_dispersion_imag
_atom_type_scat_source
C C 0.0033 0.0016 'International Tables Vol C Tables 4.2.6.8 and 6.1.1.4'
H H 0.0000 0.0000 'International Tables Vol C Tables 4.2.6.8 and 6.1.1.4'
N N 0.0061 0.0033 'International Tables Vol C Tables 4.2.6.8 and 6.1.1.4'
O O 0.0106 0.0060 'International Tables Vol C Tables 4.2.6.8 and 6.1.1.4'
Ni Ni 0.3393 1.1124 'International Tables Vol C Tables 4.2.6.8 and 6.1.1.4'
Cu Cu 0.3201 1.2651 'International Tables Vol C Tables 4.2.6.8 and 6.1.1.4'

loop_
_geom_angle_atom_site_label_1
_geom_angle_atom_site_label_2
_geom_angle_atom_site_label_3
_geom_angle
_geom_angle_site_symmetry_1
_geom_angle_site_symmetry_3
_geom_angle_publ_flag
N2 Cu1 N1 83.25(13) . . ?
N2 Cu1 O4 84.61(13) . . ?
N1 Cu1 O4 167.85(13) . . ?
N2 Cu1 O1 166.45(13) . . ?
N1 Cu1 O1 83.90(12) . . ?
O4 Cu1 O1 108.25(12) . . ?
O3 Ni1 N4 168.68(13) . . ?
O3 Ni1 N6 89.58(12) . . ?
N4 Ni1 N6 101.50(13) . . ?
O3 Ni1 N3 87.95(13) . . ?
N4 Ni1 N3 90.79(14) . . ?
N6 Ni1 N3 84.44(15) . . ?
O3 Ni1 O2 78.87(11) . . ?
N4 Ni1 O2 90.30(12) . . ?
N6 Ni1 O2 167.30(12) . . ?
N3 Ni1 O2 100.23(14) . . ?
O3 Ni1 N5 97.92(13) . . ?
N4 Ni1 N5 84.54(13) . . ?
N6 Ni1 N5 89.95(15) . . ?
N3 Ni1 N5 171.86(14) . . ?
O2 Ni1 N5 86.49(13) . . ?
C1 O1 Cu1 110.8(2) . . ?
C3 O4 Cu1 112.2(3) . . ?
C2 N1 C5 128.4(3) . . ?
C2 N1 Cu1 116.5(3) . . ?
C5 N1 Cu1 115.1(2) . . ?
C4 N2 C6 128.3(4) . . ?
C4 N2 Cu1 116.6(3) . . ?
C6 N2 Cu1 115.0(3) . . ?
C1 O2 Ni1 112.4(3) . . ?
C2 O3 Ni1 112.8(2) . . ?
C20 N3 C11 113.3(3) . . ?
C20 N3 Ni1 104.6(3) . . ?
C11 N3 Ni1 121.2(3) . . ?
C14 N4 C13 112.8(3) . . ?
C14 N4 Ni1 104.0(2) . . ?
C13 N4 Ni1 118.0(3) . . ?
C15 N5 C16 112.9(4) . . ?
C15 N5 Ni1 104.2(3) . . ?
C16 N5 Ni1 121.8(3) . . ?
C19 N6 C18 111.8(4) . . ?
C19 N6 Ni1 104.0(3) . . ?
C18 N6 Ni1 115.9(3) . . ?
O2 C1 O1 126.1(4) . . ?
O2 C1 C2 116.0(4) . . ?
O1 C1 C2 117.9(3) . . ?
O3 C2 N1 130.6(4) . . ?
O3 C2 C1 118.5(3) . . ?
N1 C2 C1 110.8(3) . . ?
O5 C3 O4 124.3(4) . . ?
O5 C3 C4 119.3(4) . . ?
O4 C3 C4 116.4(4) . . ?
O6 C4 N2 129.3(4) . . ?
O6 C4 C3 120.6(4) . . ?
N2 C4 C3 110.1(4) . . ?
C10 C5 N1 126.5(4) . . ?
C10 C5 C6 120.8(4) . . ?
N1 C5 C6 112.7(3) . . ?
C7 C6 N2 127.7(4) . . ?
C7 C6 C5 118.5(4) . . ?
N2 C6 C5 113.8(4) . . ?
C8 C7 C6 120.6(4) . . ?
C7 C8 C9 120.7(4) . . ?
C8 C9 C10 120.1(4) . . ?
C5 C10 C9 119.3(4) . . ?
N3 C11 C22 108.3(4) . . ?
N3 C11 C21 112.4(4) . . ?
C22 C11 C21 108.3(5) . . ?
N3 C11 C12 109.4(4) . . ?
C22 C11 C12 110.4(4) . . ?
C21 C11 C12 108.1(4) . . ?
C13 C12 C11 119.7(4) . . ?
N4 C13 C12 111.3(4) . . ?
N4 C13 C23 112.4(4) . . ?
C12 C13 C23 108.9(4) . . ?
N4 C14 C15 109.5(4) . . ?
N5 C15 C14 109.4(4) . . ?
N5 C16 C24 107.8(4) . . ?
N5 C16 C17 109.5(4) . . ?
C24 C16 C17 111.5(4) . . ?
N5 C16 C25 111.1(4) . . ?
C24 C16 C25 108.0(4) . . ?
C17 C16 C25 109.0(4) . . ?
C18 C17 C16 119.5(4) . . ?
N6 C18 C17 110.7(4) . . ?
N6 C18 C26 112.4(4) . . ?
C17 C18 C26 109.6(5) . . ?
N6 C19 C20 109.3(4) . . ?
N3 C20 C19 110.6(4) . . ?

loop_
_geom_bond_atom_site_label_1
_geom_bond_atom_site_label_2
_geom_bond_distance
_geom_bond_site_symmetry_2
_geom_bond_publ_flag
Cu1 N2 1.899(4) . ?
Cu1 N1 1.901(3) . ?
Cu1 O4 1.944(3) . ?
Cu1 O1 1.990(3) . ?
Ni1 O3 2.074(3) . ?
Ni1 N4 2.086(3) . ?
Ni1 N6 2.105(4) . ?
Ni1 N3 2.141(4) . ?
Ni1 O2 2.149(3) . ?
Ni1 N5 2.163(4) . ?
O1 C1 1.268(5) . ?
O4 C3 1.297(5) . ?
N1 C2 1.303(5) . ?
N1 C5 1.406(5) . ?
N2 C4 1.319(5) . ?
N2 C6 1.395(5) . ?
O2 C1 1.240(5) . ?
O3 C2 1.250(5) . ?
N3 C20 1.468(6) . ?
N3 C11 1.506(6) . ?
N4 C14 1.469(6) . ?
N4 C13 1.481(6) . ?
N5 C15 1.473(5) . ?
N5 C16 1.501(6) . ?
N6 C19 1.469(6) . ?
N6 C18 1.484(6) . ?
O5 C3 1.207(5) . ?
O6 C4 1.245(5) . ?
C1 C2 1.542(6) . ?
C3 C4 1.556(6) . ?
C5 C10 1.386(6) . ?
C5 C6 1.417(6) . ?
C6 C7 1.384(6) . ?
C7 C8 1.379(6) . ?
C8 C9 1.385(7) . ?
C9 C10 1.391(6) . ?
C11 C22 1.516(7) . ?
C11 C21 1.526(7) . ?
C11 C12 1.546(6) . ?
C12 C13 1.512(6) . ?
C13 C23 1.538(6) . ?
C14 C15 1.506(7) . ?
C16 C24 1.522(7) . ?
C16 C17 1.525(6) . ?
C16 C25 1.527(7) . ?
C17 C18 1.513(7) . ?
C18 C26 1.527(7) . ?
C19 C20 1.497(7) . ?
O7 C27 1.478(7) . ?
